data_4506168
loop_
_publ_author_name
'Degenbeck, H.'
'Felten, A.-S.'
'Etxebarria, J.'
'Escudero-Ad\'an, E. C.'
'Benet-Buchholz, J.'
'Vidal-Ferran, A.'

_publ_section_title
;
 Crystallization-Induced Dynamic Resolution of Stereolabile Biaryl
 Derivatives Involving Supramolecular Interactions
;
_journal_issue 6
_journal_name_full 'Crystal Growth &amp; Design'
_journal_page_first 2719
_journal_paper_doi 10.1021/cg300044v
_journal_volume 12
_journal_year 2012
_chemical_absolute_configuration ad
_chemical_formula_sum 'C38 H54 Cu N4 O6'
_chemical_formula_weight 726.39
_chemical_name_systematic
; 
 ? 
;
_space_group_IT_number 5
_symmetry_cell_setting monoclinic
_symmetry_space_group_name_Hall 'C 2y'
_symmetry_space_group_name_H-M 'C 1 2 1'
_atom_sites_solution_hydrogens geom
_atom_sites_solution_primary direct
_atom_sites_solution_secondary difmap
_audit_creation_method SHELXL-97
_cell_angle_alpha 90.00
_cell_angle_beta 98.373(3)
_cell_angle_gamma 90.00
_cell_formula_units_Z 4
_cell_length_a 11.6774(6)
_cell_length_b 13.3074(6)
_cell_length_c 23.8176(12)
_cell_measurement_reflns_used 7519
_cell_measurement_temperature 100(2)
_cell_measurement_theta_max 33.60
_cell_measurement_theta_min 2.33
_cell_volume 3661.7(3)
_computing_cell_refinement 'Bruker APEX2 v2009.1-0'
_computing_data_collection 'Bruker APEX2 v2009.1-0'
_computing_data_reduction 'Bruker SAINT V7.60A'
_computing_molecular_graphics 'Bruker SHELXTL'
_computing_publication_material 'Bruker SHELXTL'
_computing_structure_refinement 'SHELXS-97 (Sheldrick, 2008)'
_computing_structure_solution 'SHELXS-97 (Sheldrick, 2008)'
_diffrn_ambient_temperature 100(2)
_diffrn_detector_area_resol_mean 512
_diffrn_detector_type '4K CCD area detector APEX II'
_diffrn_measured_fraction_theta_full 0.974
_diffrn_measured_fraction_theta_max 0.959
_diffrn_measurement_device_type 'Kappa 4-axis goniometer bruker-nonius'
_diffrn_measurement_method
;
 Fullsphere data collection, phi and omega scans
;
_diffrn_measurement_specimen_support 'magnetic support whith 10 micron nylon fiber cryoloop'
_diffrn_radiation_monochromator 'Multilayer Montel 200 mirrors'
_diffrn_radiation_type MoK\a
_diffrn_radiation_wavelength 0.71073
_diffrn_reflns_av_R_equivalents 0.0498
_diffrn_reflns_av_sigmaI/netI 0.0764
_diffrn_reflns_limit_h_max 17
_diffrn_reflns_limit_h_min -19
_diffrn_reflns_limit_k_max 21
_diffrn_reflns_limit_k_min -21
_diffrn_reflns_limit_l_max 38
_diffrn_reflns_limit_l_min -39
_diffrn_reflns_number 37141
_diffrn_reflns_theta_full 35.00
_diffrn_reflns_theta_max 35.95
_diffrn_reflns_theta_min 0.86
_diffrn_source 'rotating anode X-ray tube'
_diffrn_source_current 70
_diffrn_source_power 50
_diffrn_source_size '3 mm x 0.3 mm fine focus'
_diffrn_source_type 'Bruker-Nonius FR 591'
_exptl_absorpt_coefficient_mu 0.647
_exptl_absorpt_correction_T_max 1.00
_exptl_absorpt_correction_T_min 0.89
_exptl_absorpt_correction_type empirical
_exptl_absorpt_process_details
; 
 SADABS Version 2008/1 Bruker-Nonius
 Blessing, Acta Cryst. (1995) A51 33-38
;
_exptl_crystal_colour purple
_exptl_crystal_density_diffrn 1.318
_exptl_crystal_density_method 'not measured'
_exptl_crystal_description plate
_exptl_crystal_F_000 1548
_exptl_crystal_size_max 0.20
_exptl_crystal_size_mid 0.13
_exptl_crystal_size_min 0.01
_refine_diff_density_max 0.738
_refine_diff_density_min -0.378
_refine_diff_density_rms 0.077
_refine_ls_abs_structure_details 'Flack H D (1983), Acta Cryst. A39, 876-881'
_refine_ls_abs_structure_Flack -0.010(7)
_refine_ls_extinction_method none
_refine_ls_goodness_of_fit_ref 0.987
_refine_ls_hydrogen_treatment noref
_refine_ls_matrix_type full
_refine_ls_number_parameters 449
_refine_ls_number_reflns 15234
_refine_ls_number_restraints 1
_refine_ls_restrained_S_all 0.987
_refine_ls_R_factor_all 0.0695
_refine_ls_R_factor_gt 0.0475
_refine_ls_shift/su_max 0.005
_refine_ls_shift/su_mean 0.000
_refine_ls_structure_factor_coef Fsqd
_refine_ls_weighting_details 'calc w=1/[\s^2^(Fo^2^)+(0.0540P)^2^+0.0000P] where P=(Fo^2^+2Fc^2^)/3'
_refine_ls_weighting_scheme calc
_refine_ls_wR_factor_gt 0.1075
_refine_ls_wR_factor_ref 0.1174
_reflns_number_gt 11487
_reflns_number_total 15234
_reflns_threshold_expression >2sigma(I)
_cod_data_source_file cg300044v_si_004.cif
_cod_data_source_block hd310_0m
_cod_depositor_comments
;
The following automatic conversions were performed:
'_diffrn_measurement_specimen_suppport' tag replaced with
'_diffrn_measurement_specimen_support'.

Automatic conversion script
Id: cif_correct_tags 1440 2010-10-19 06:21:57Z saulius 

The following automatic conversions were performed:

'_symmetry_cell_setting' value 'Monoclinic' changed to 'monoclinic'
according to /home/saulius/struct/CIF-dictionaries/cif_core.dic
dictionary named 'cif_core.dic' version 2.4.1 from 2010-06-29.

Automatic conversion script
Id: cif_fix_values 1891 2012-01-12 08:04:46Z andrius 
;
_cod_original_sg_symbol_H-M C2
_cod_database_code 4506168

loop_
_symmetry_equiv_pos_as_xyz
'x, y, z'
'-x, y, -z'
'x+1/2, y+1/2, z'
'-x+1/2, y+1/2, -z'

loop_
_atom_site_label
_atom_site_type_symbol
_atom_site_fract_x
_atom_site_fract_y
_atom_site_fract_z
_atom_site_U_iso_or_equiv
_atom_site_adp_type
_atom_site_occupancy
_atom_site_symmetry_multiplicity
_atom_site_calc_flag
_atom_site_refinement_flags
C1A C 0.46679(17) 0.94462(12) 0.61260(7) 0.0142(3) Uani 1 1 d .
H1A H 0.5470 0.9214 0.6273 0.017 Uiso 1 1 calc R
C2A C 0.4235(2) 1.00800(18) 0.65844(8) 0.0183(4) Uani 1 1 d .
H2A1 H 0.3476 1.0378 0.6433 0.022 Uiso 1 1 calc R
H2A2 H 0.4785 1.0636 0.6695 0.022 Uiso 1 1 calc R
C3A C 0.4112(2) 0.94441(17) 0.71048(9) 0.0212(4) Uani 1 1 d .
H3A1 H 0.3792 0.9863 0.7388 0.025 Uiso 1 1 calc R
H3A2 H 0.4885 0.9203 0.7278 0.025 Uiso 1 1 calc R
C4A C 0.33161(18) 0.85431(14) 0.69486(7) 0.0193(3) Uani 1 1 d .
H4A1 H 0.2526 0.8783 0.6802 0.023 Uiso 1 1 calc R
H4A2 H 0.3272 0.8133 0.7292 0.023 Uiso 1 1 calc R
C5A C 0.37718(19) 0.78964(16) 0.64969(8) 0.0171(4) Uani 1 1 d .
H5A1 H 0.4527 0.7601 0.6657 0.021 Uiso 1 1 calc R
H5A2 H 0.3224 0.7339 0.6385 0.021 Uiso 1 1 calc R
C6A C 0.39168(16) 0.85223(12) 0.59751(6) 0.0128(3) Uani 1 1 d .
H6A H 0.3132 0.8757 0.5799 0.015 Uiso 1 1 calc R
C7A C 0.7589(2) 0.89237(18) 0.60756(8) 0.0176(4) Uani 1 1 d .
C8A C 0.7941(2) 0.9803(2) 0.63810(10) 0.0246(5) Uani 1 1 d .
H8A H 0.7881 1.0435 0.6193 0.030 Uiso 1 1 calc R
C9A C 0.8372(3) 0.9755(2) 0.69525(11) 0.0306(6) Uani 1 1 d .
H9A H 0.8589 1.0354 0.7158 0.037 Uiso 1 1 calc R
C10A C 0.8490(3) 0.8831(2) 0.72279(10) 0.0332(6) Uani 1 1 d .
H10A H 0.8826 0.8793 0.7615 0.040 Uiso 1 1 calc R
C11A C 0.8114(2) 0.7963(2) 0.69325(9) 0.0258(5) Uani 1 1 d .
H11A H 0.8171 0.7339 0.7128 0.031 Uiso 1 1 calc R
C12A C 0.7650(2) 0.79819(17) 0.63517(9) 0.0172(4) Uani 1 1 d .
C13A C 0.7142(2) 0.70570(17) 0.60710(8) 0.0168(4) Uani 1 1 d .
C14A C 0.6512(2) 0.64040(19) 0.63739(10) 0.0216(5) Uani 1 1 d .
H14A H 0.6420 0.6578 0.6752 0.026 Uiso 1 1 calc R
C15A C 0.6017(2) 0.55172(19) 0.61486(10) 0.0247(5) Uani 1 1 d .
H15A H 0.5589 0.5098 0.6365 0.030 Uiso 1 1 calc R
C16A C 0.6163(2) 0.52550(19) 0.55967(11) 0.0266(6) Uani 1 1 d .
H16A H 0.5842 0.4645 0.5437 0.032 Uiso 1 1 calc R
C17A C 0.6773(2) 0.58771(17) 0.52789(10) 0.0227(5) Uani 1 1 d .
H17A H 0.6862 0.5686 0.4903 0.027 Uiso 1 1 calc R
C18A C 0.7268(2) 0.67964(17) 0.55031(9) 0.0183(4) Uani 1 1 d .
C1B C 0.58840(18) 0.60604(13) 0.89684(7) 0.0164(3) Uani 1 1 d .
H1B H 0.6739 0.6139 0.9080 0.020 Uiso 1 1 calc R
C2B C 0.5675(2) 0.54673(19) 0.84121(9) 0.0214(5) Uani 1 1 d .
H2B1 H 0.4833 0.5378 0.8293 0.026 Uiso 1 1 calc R
H2B2 H 0.6032 0.4794 0.8470 0.026 Uiso 1 1 calc R
C3B C 0.6200(2) 0.60290(18) 0.79456(9) 0.0255(5) Uani 1 1 d .
H3B1 H 0.7053 0.6047 0.8045 0.031 Uiso 1 1 calc R
H3B2 H 0.6012 0.5663 0.7582 0.031 Uiso 1 1 calc R
C4B C 0.5736(2) 0.71026(14) 0.78731(7) 0.0230(4) Uani 1 1 d .
H4B1 H 0.4900 0.7082 0.7723 0.028 Uiso 1 1 calc R
H4B2 H 0.6136 0.7459 0.7593 0.028 Uiso 1 1 calc R
C5B C 0.5915(2) 0.76839(16) 0.84352(8) 0.0177(4) Uani 1 1 d .
H5B1 H 0.5561 0.8359 0.8379 0.021 Uiso 1 1 calc R
H5B2 H 0.6753 0.7769 0.8568 0.021 Uiso 1 1 calc R
C6B C 0.53548(16) 0.71027(12) 0.88806(6) 0.0144(3) Uani 1 1 d .
H6B H 0.4513 0.7022 0.8734 0.017 Uiso 1 1 calc R
C7B C 0.23904(19) 0.6553(2) 0.89455(8) 0.0192(4) Uani 1 1 d .
C8B C 0.2080(2) 0.5692(2) 0.86336(11) 0.0256(5) Uani 1 1 d .
H8B H 0.2205 0.5052 0.8808 0.031 Uiso 1 1 calc R
C9B C 0.1587(3) 0.5756(2) 0.80666(11) 0.0325(6) Uani 1 1 d .
H9B H 0.1383 0.5161 0.7856 0.039 Uiso 1 1 calc R
C10B C 0.1393(2) 0.6689(2) 0.78072(10) 0.0315(6) Uani 1 1 d .
H10B H 0.1032 0.6735 0.7424 0.038 Uiso 1 1 calc R
C11B C 0.1733(2) 0.7553(2) 0.81143(9) 0.0226(5) Uani 1 1 d .
H11B H 0.1601 0.8190 0.7937 0.027 Uiso 1 1 calc R
C12B C 0.2271(2) 0.75031(18) 0.86843(9) 0.0176(4) Uani 1 1 d .
C13B C 0.2773(2) 0.84493(18) 0.89665(8) 0.0173(4) Uani 1 1 d .
C14B C 0.3348(2) 0.9112(2) 0.86459(9) 0.0213(4) Uani 1 1 d .
H14B H 0.3384 0.8955 0.8260 0.026 Uiso 1 1 calc R
C15B C 0.3868(2) 0.9989(2) 0.88719(10) 0.0260(5) Uani 1 1 d .
H15B H 0.4258 1.0424 0.8646 0.031 Uiso 1 1 calc R
C16B C 0.3804(2) 1.0218(2) 0.94374(10) 0.0261(5) Uani 1 1 d .
H16B H 0.4143 1.0821 0.9598 0.031 Uiso 1 1 calc R
C17B C 0.3254(2) 0.95760(19) 0.97655(10) 0.0234(5) Uani 1 1 d .
H17B H 0.3223 0.9744 1.0151 0.028 Uiso 1 1 calc R
C18B C 0.2735(2) 0.86778(18) 0.95432(9) 0.0183(4) Uani 1 1 d .
C1E C 0.0573(2) 0.8036(2) 0.09333(11) 0.0301(6) Uani 1 1 d .
H1E1 H 0.1094 0.7481 0.1068 0.045 Uiso 1 1 calc R
H1E2 H -0.0016 0.7797 0.0627 0.045 Uiso 1 1 calc R
H1E3 H 0.0196 0.8286 0.1247 0.045 Uiso 1 1 calc R
C1F C 0.9417(2) 0.75101(19) 0.40991(10) 0.0255(5) Uani 1 1 d .
H1F1 H 0.8929 0.8109 0.4029 0.038 Uiso 1 1 calc R
H1F2 H 0.9695 0.7309 0.3747 0.038 Uiso 1 1 calc R
H1F3 H 1.0079 0.7660 0.4389 0.038 Uiso 1 1 calc R
Cu1A Cu 0.5000 0.897673(18) 0.5000 0.01432(8) Uani 1 2 d S
Cu1B Cu 0.5000 0.658912(19) 1.0000 0.01556(8) Uani 1 2 d S
N1A N 0.47021(18) 0.99924(13) 0.55817(7) 0.0147(3) Uani 1 1 d .
H1A1 H 0.5281 1.0467 0.5627 0.018 Uiso 1 1 calc R
H1A2 H 0.4008 1.0313 0.5469 0.018 Uiso 1 1 calc R
N2A N 0.44410(17) 0.79603(13) 0.55371(7) 0.0146(3) Uani 1 1 d .
H2A3 H 0.3901 0.7539 0.5340 0.018 Uiso 1 1 calc R
H2A4 H 0.5052 0.7578 0.5706 0.018 Uiso 1 1 calc R
N1B N 0.54156(19) 0.55569(15) 0.94421(7) 0.0178(4) Uani 1 1 d .
H1B1 H 0.5959 0.5121 0.9623 0.021 Uiso 1 1 calc R
H1B2 H 0.4768 0.5191 0.9301 0.021 Uiso 1 1 calc R
N2B N 0.54581(17) 0.76010(14) 0.94441(7) 0.0156(4) Uani 1 1 d .
H2B3 H 0.4979 0.8152 0.9426 0.019 Uiso 1 1 calc R
H2B4 H 0.6207 0.7811 0.9556 0.019 Uiso 1 1 calc R
O1A O 0.71545(14) 0.90138(14) 0.55145(6) 0.0187(3) Uani 1 1 d .
O2A O 0.77986(15) 0.73884(13) 0.51732(6) 0.0194(3) Uani 1 1 d .
H2A H 0.7831 0.7976 0.5303 0.029 Uiso 1 1 calc R
O1B O 0.28752(15) 0.64653(14) 0.95013(6) 0.0216(4) Uani 1 1 d .
O2B O 0.22410(15) 0.80588(14) 0.98812(6) 0.0216(3) Uani 1 1 d .
H2B H 0.2474 0.7469 0.9842 0.032 Uiso 1 1 calc R
O1E O 0.12183(18) 0.88228(13) 0.07272(7) 0.0280(4) Uani 1 1 d .
H1E H 0.1378 0.8668 0.0406 0.042 Uiso 1 1 calc R
O1F O 0.87536(16) 0.67065(13) 0.42925(6) 0.0232(4) Uani 1 1 d .
H1F H 0.8453 0.6901 0.4573 0.035 Uiso 1 1 calc R

loop_
_atom_site_aniso_label
_atom_site_aniso_U_11
_atom_site_aniso_U_22
_atom_site_aniso_U_33
_atom_site_aniso_U_23
_atom_site_aniso_U_13
_atom_site_aniso_U_12
C1A 0.0136(9) 0.0152(7) 0.0140(7) -0.0002(5) 0.0030(6) -0.0006(6)
C2A 0.0240(13) 0.0171(10) 0.0148(9) -0.0035(7) 0.0059(8) 0.0004(8)
C3A 0.0282(13) 0.0219(9) 0.0142(8) -0.0019(6) 0.0054(7) -0.0018(8)
C4A 0.0209(10) 0.0222(8) 0.0160(7) 0.0013(6) 0.0069(6) 0.0012(7)
C5A 0.0190(11) 0.0181(8) 0.0143(8) 0.0022(6) 0.0025(6) -0.0012(7)
C6A 0.0112(8) 0.0145(7) 0.0128(6) -0.0004(5) 0.0019(5) 0.0013(6)
C7A 0.0159(11) 0.0194(10) 0.0180(8) -0.0026(7) 0.0038(7) 0.0011(8)
C8A 0.0239(14) 0.0251(11) 0.0248(11) -0.0023(9) 0.0038(9) -0.0001(10)
C9A 0.0313(17) 0.0342(14) 0.0262(12) -0.0109(11) 0.0036(10) -0.0051(11)
C10A 0.0387(17) 0.0408(16) 0.0188(10) -0.0061(10) -0.0005(9) 0.0017(12)
C11A 0.0286(14) 0.0317(12) 0.0168(9) 0.0010(8) 0.0019(8) 0.0053(10)
C12A 0.0172(11) 0.0190(9) 0.0165(9) 0.0020(7) 0.0057(7) 0.0052(8)
C13A 0.0179(11) 0.0163(9) 0.0164(8) 0.0010(7) 0.0035(7) 0.0075(8)
C14A 0.0210(12) 0.0233(11) 0.0219(9) 0.0080(8) 0.0074(7) 0.0081(8)
C15A 0.0217(13) 0.0191(10) 0.0330(12) 0.0099(9) 0.0027(9) 0.0008(9)
C16A 0.0279(15) 0.0170(10) 0.0322(12) 0.0048(8) -0.0042(10) -0.0003(9)
C17A 0.0265(13) 0.0176(9) 0.0221(10) -0.0035(7) -0.0028(8) 0.0050(8)
C18A 0.0164(11) 0.0187(10) 0.0199(9) 0.0014(7) 0.0028(7) 0.0064(7)
C1B 0.0157(10) 0.0209(8) 0.0130(7) 0.0027(5) 0.0032(6) 0.0039(7)
C2B 0.0268(14) 0.0217(11) 0.0168(9) -0.0006(8) 0.0062(8) 0.0069(9)
C3B 0.0350(14) 0.0289(10) 0.0145(8) -0.0003(7) 0.0094(8) 0.0116(10)
C4B 0.0303(12) 0.0263(9) 0.0130(7) 0.0038(6) 0.0056(7) 0.0065(8)
C5B 0.0197(11) 0.0206(9) 0.0139(8) 0.0029(6) 0.0059(6) 0.0002(7)
C6B 0.0132(9) 0.0176(7) 0.0127(7) 0.0003(5) 0.0023(6) 0.0024(6)
C7B 0.0127(11) 0.0256(11) 0.0196(9) 0.0027(8) 0.0035(7) -0.0020(8)
C8B 0.0222(14) 0.0246(12) 0.0306(12) -0.0045(9) 0.0058(9) -0.0092(10)
C9B 0.0335(17) 0.0346(15) 0.0284(12) -0.0077(11) 0.0016(11) -0.0112(12)
C10B 0.0281(14) 0.0450(15) 0.0197(10) -0.0060(10) -0.0019(8) -0.0069(12)
C11B 0.0200(11) 0.0331(12) 0.0147(8) -0.0005(8) 0.0026(7) 0.0008(9)
C12B 0.0133(10) 0.0259(10) 0.0137(8) -0.0013(7) 0.0022(6) 0.0006(8)
C13B 0.0136(10) 0.0237(10) 0.0144(8) 0.0023(7) 0.0011(7) 0.0025(8)
C14B 0.0205(11) 0.0244(11) 0.0192(9) 0.0017(8) 0.0033(7) 0.0048(9)
C15B 0.0192(12) 0.0257(12) 0.0331(12) 0.0094(9) 0.0037(9) 0.0024(9)
C16B 0.0238(14) 0.0213(11) 0.0301(12) 0.0003(8) -0.0061(10) 0.0037(9)
C17B 0.0244(13) 0.0257(11) 0.0192(9) 0.0015(8) -0.0006(8) 0.0063(9)
C18B 0.0157(11) 0.0239(10) 0.0149(8) -0.0004(7) 0.0005(7) 0.0063(8)
C1E 0.0272(16) 0.0283(13) 0.0374(13) -0.0011(11) 0.0132(10) -0.0031(11)
C1F 0.0266(14) 0.0245(12) 0.0270(11) 0.0035(9) 0.0093(9) 0.0048(10)
Cu1A 0.0182(2) 0.01270(16) 0.01316(15) 0.000 0.00584(13) 0.000
Cu1B 0.0200(2) 0.01569(18) 0.01190(15) 0.000 0.00548(13) 0.000
N1A 0.0171(9) 0.0127(7) 0.0151(8) 0.0004(6) 0.0051(6) 0.0008(7)
N2A 0.0173(9) 0.0130(8) 0.0136(7) -0.0034(6) 0.0019(6) -0.0004(6)
N1B 0.0212(10) 0.0189(8) 0.0139(8) 0.0018(6) 0.0048(6) 0.0013(7)
N2B 0.0152(9) 0.0194(8) 0.0125(7) 0.0014(6) 0.0028(6) 0.0013(7)
O1A 0.0181(8) 0.0195(7) 0.0183(6) 0.0051(6) 0.0024(5) 0.0013(6)
O2A 0.0209(9) 0.0216(7) 0.0167(6) -0.0001(5) 0.0065(5) 0.0043(6)
O1B 0.0211(9) 0.0258(8) 0.0171(7) 0.0022(6) 0.0005(6) -0.0010(7)
O2B 0.0211(9) 0.0260(8) 0.0185(7) 0.0004(6) 0.0060(6) 0.0025(6)
O1E 0.0313(12) 0.0213(9) 0.0353(9) -0.0044(7) 0.0181(8) -0.0030(8)
O1F 0.0275(10) 0.0186(8) 0.0263(8) -0.0017(7) 0.0130(6) 0.0032(7)

loop_
_atom_type_symbol
_atom_type_description
_atom_type_scat_dispersion_real
_atom_type_scat_dispersion_imag
_atom_type_scat_source
C C 0.0033 0.0016 'International Tables Vol C Tables 4.2.6.8 and 6.1.1.4'
H H 0.0000 0.0000 'International Tables Vol C Tables 4.2.6.8 and 6.1.1.4'
N N 0.0061 0.0033 'International Tables Vol C Tables 4.2.6.8 and 6.1.1.4'
O O 0.0106 0.0060 'International Tables Vol C Tables 4.2.6.8 and 6.1.1.4'
Cu Cu 0.3201 1.2651 'International Tables Vol C Tables 4.2.6.8 and 6.1.1.4'

loop_
_geom_angle_atom_site_label_1
_geom_angle_atom_site_label_2
_geom_angle_atom_site_label_3
_geom_angle
_geom_angle_site_symmetry_1
_geom_angle_site_symmetry_3
N1A C1A C6A 106.00(13) . .
N1A C1A C2A 114.00(15) . .
C6A C1A C2A 112.11(17) . .
C1A C2A C3A 110.84(18) . .
C2A C3A C4A 111.30(16) . .
C3A C4A C5A 110.51(18) . .
C6A C5A C4A 110.88(16) . .
N2A C6A C1A 106.86(15) . .
N2A C6A C5A 113.76(15) . .
C1A C6A C5A 112.14(13) . .
O1A C7A C8A 118.2(2) . .
O1A C7A C12A 121.4(2) . .
C8A C7A C12A 120.41(19) . .
C9A C8A C7A 120.5(3) . .
C8A C9A C10A 120.1(3) . .
C11A C10A C9A 119.6(2) . .
C10A C11A C12A 122.0(2) . .
C11A C12A C7A 117.3(2) . .
C11A C12A C13A 119.9(2) . .
C7A C12A C13A 122.48(18) . .
C14A C13A C18A 118.1(2) . .
C14A C13A C12A 119.2(2) . .
C18A C13A C12A 122.7(2) . .
C15A C14A C13A 123.2(2) . .
C14A C15A C16A 118.5(2) . .
C17A C16A C15A 120.5(2) . .
C16A C17A C18A 121.4(2) . .
O2A C18A C17A 119.1(2) . .
O2A C18A C13A 122.6(2) . .
C17A C18A C13A 118.2(2) . .
N1B C1B C6B 109.22(16) . .
N1B C1B C2B 113.29(17) . .
C6B C1B C2B 109.93(15) . .
C1B C2B C3B 110.2(2) . .
C4B C3B C2B 111.34(19) . .
C3B C4B C5B 111.82(16) . .
C4B C5B C6B 109.36(17) . .
N2B C6B C1B 107.75(13) . .
N2B C6B C5B 114.38(15) . .
C1B C6B C5B 110.44(16) . .
O1B C7B C8B 119.2(2) . .
O1B C7B C12B 120.4(2) . .
C8B C7B C12B 120.34(19) . .
C7B C8B C9B 120.6(3) . .
C10B C9B C8B 120.3(3) . .
C11B C10B C9B 119.3(2) . .
C10B C11B C12B 121.4(2) . .
C7B C12B C11B 118.0(2) . .
C7B C12B C13B 123.17(18) . .
C11B C12B C13B 118.7(2) . .
C14B C13B C18B 118.7(2) . .
C14B C13B C12B 118.01(19) . .
C18B C13B C12B 123.2(2) . .
C15B C14B C13B 122.4(2) . .
C14B C15B C16B 118.5(3) . .
C17B C16B C15B 120.5(2) . .
C16B C17B C18B 121.6(2) . .
O2B C18B C17B 119.7(2) . .
O2B C18B C13B 121.9(2) . .
C17B C18B C13B 118.4(2) . .
N1A Cu1A N1A 95.07(10) 2_656 .
N1A Cu1A N2A 84.81(6) 2_656 2_656
N1A Cu1A N2A 171.29(8) . 2_656
N1A Cu1A N2A 171.29(8) 2_656 .
N1A Cu1A N2A 84.81(6) . .
N2A Cu1A N2A 96.62(10) 2_656 .
N2B Cu1B N2B 96.12(11) . 2_657
N2B Cu1B N1B 84.83(7) . .
N2B Cu1B N1B 178.41(10) 2_657 .
N2B Cu1B N1B 178.41(10) . 2_657
N2B Cu1B N1B 84.83(7) 2_657 2_657
N1B Cu1B N1B 94.26(11) . 2_657
C1A N1A Cu1A 107.57(11) . .
C6A N2A Cu1A 108.04(12) . .
C1B N1B Cu1B 110.11(13) . .
C6B N2B Cu1B 107.51(12) . .

loop_
_geom_bond_atom_site_label_1
_geom_bond_atom_site_label_2
_geom_bond_distance
_geom_bond_site_symmetry_2
C1A N1A 1.492(2) .
C1A C6A 1.523(2) .
C1A C2A 1.523(3) .
C2A C3A 1.525(3) .
C3A C4A 1.529(3) .
C4A C5A 1.532(3) .
C5A C6A 1.526(3) .
C6A N2A 1.486(2) .
C7A O1A 1.364(2) .
C7A C8A 1.407(3) .
C7A C12A 1.412(3) .
C8A C9A 1.382(3) .
C9A C10A 1.391(4) .
C10A C11A 1.390(4) .
C11A C12A 1.410(3) .
C12A C13A 1.483(3) .
C13A C14A 1.404(3) .
C13A C18A 1.424(3) .
C14A C15A 1.387(4) .
C15A C16A 1.394(4) .
C16A C17A 1.386(4) .
C17A C18A 1.423(3) .
C18A O2A 1.328(3) .
C1B N1B 1.483(3) .
C1B C6B 1.520(2) .
C1B C2B 1.531(3) .
C2B C3B 1.539(4) .
C3B C4B 1.529(3) .
C4B C5B 1.534(3) .
C5B C6B 1.534(3) .
C6B N2B 1.486(2) .
C7B O1B 1.367(2) .
C7B C8B 1.385(4) .
C7B C12B 1.407(3) .
C8B C9B 1.391(3) .
C9B C10B 1.390(4) .
C10B C11B 1.389(4) .
C11B C12B 1.412(3) .
C12B C13B 1.505(3) .
C13B C14B 1.400(3) .
C13B C18B 1.414(3) .
C14B C15B 1.388(4) .
C15B C16B 1.393(4) .
C16B C17B 1.379(4) .
C17B C18B 1.408(3) .
C18B O2B 1.340(3) .
C1E O1E 1.418(3) .
C1F O1F 1.435(3) .
Cu1A N1A 2.0019(17) 2_656
Cu1A N1A 2.0020(17) .
Cu1A N2A 2.0335(19) 2_656
Cu1A N2A 2.0335(19) .
Cu1B N2B 2.0147(18) .
Cu1B N2B 2.0147(18) 2_657
Cu1B N1B 2.0189(19) .
Cu1B N1B 2.0189(19) 2_657

loop_
_geom_torsion_atom_site_label_1
_geom_torsion_atom_site_label_2
_geom_torsion_atom_site_label_3
_geom_torsion_atom_site_label_4
_geom_torsion
_geom_torsion_site_symmetry_1
N1A C1A C2A C3A 174.40(18) .
C6A C1A C2A C3A 54.0(2) .
C1A C2A C3A C4A -56.2(2) .
C2A C3A C4A C5A 57.4(2) .
C3A C4A C5A C6A -55.9(2) .
N1A C1A C6A N2A 56.29(17) .
C2A C1A C6A N2A -178.74(15) .
N1A C1A C6A C5A -178.41(16) .
C2A C1A C6A C5A -53.4(2) .
C4A C5A C6A N2A 175.60(16) .
C4A C5A C6A C1A 54.2(2) .
O1A C7A C8A C9A 179.1(2) .
C12A C7A C8A C9A 1.3(4) .
C7A C8A C9A C10A 1.6(5) .
C8A C9A C10A C11A -3.5(5) .
C9A C10A C11A C12A 2.4(5) .
C10A C11A C12A C7A 0.5(4) .
C10A C11A C12A C13A -173.2(3) .
O1A C7A C12A C11A 180.0(2) .
C8A C7A C12A C11A -2.3(4) .
O1A C7A C12A C13A -6.5(4) .
C8A C7A C12A C13A 171.2(2) .
C11A C12A C13A C14A 37.2(3) .
C7A C12A C13A C14A -136.2(2) .
C11A C12A C13A C18A -142.6(2) .
C7A C12A C13A C18A 43.9(3) .
C18A C13A C14A C15A 0.6(3) .
C12A C13A C14A C15A -179.3(2) .
C13A C14A C15A C16A 0.7(4) .
C14A C15A C16A C17A -1.1(4) .
C15A C16A C17A C18A 0.1(4) .
C16A C17A C18A O2A -177.0(2) .
C16A C17A C18A C13A 1.3(4) .
C14A C13A C18A O2A 176.6(2) .
C12A C13A C18A O2A -3.5(3) .
C14A C13A C18A C17A -1.5(3) .
C12A C13A C18A C17A 178.3(2) .
N1B C1B C2B C3B -179.16(19) .
C6B C1B C2B C3B 58.3(2) .
C1B C2B C3B C4B -55.1(3) .
C2B C3B C4B C5B 54.5(3) .
C3B C4B C5B C6B -55.8(2) .
N1B C1B C6B N2B 48.6(2) .
C2B C1B C6B N2B 173.43(17) .
N1B C1B C6B C5B 174.13(16) .
C2B C1B C6B C5B -61.0(2) .
C4B C5B C6B N2B -179.21(17) .
C4B C5B C6B C1B 59.1(2) .
O1B C7B C8B C9B -179.9(3) .
C12B C7B C8B C9B -3.6(4) .
C7B C8B C9B C10B -0.4(5) .
C8B C9B C10B C11B 2.2(5) .
C9B C10B C11B C12B 0.0(4) .
O1B C7B C12B C11B -178.1(2) .
C8B C7B C12B C11B 5.6(4) .
O1B C7B C12B C13B 7.0(4) .
C8B C7B C12B C13B -169.2(2) .
C10B C11B C12B C7B -3.9(4) .
C10B C11B C12B C13B 171.2(3) .
C7B C12B C13B C14B 135.3(2) .
C11B C12B C13B C14B -39.5(3) .
C7B C12B C13B C18B -41.9(4) .
C11B C12B C13B C18B 143.3(2) .
C18B C13B C14B C15B -0.9(3) .
C12B C13B C14B C15B -178.2(2) .
C13B C14B C15B C16B -0.5(4) .
C14B C15B C16B C17B 1.1(4) .
C15B C16B C17B C18B -0.3(4) .
C16B C17B C18B O2B 177.9(2) .
C16B C17B C18B C13B -1.0(4) .
C14B C13B C18B O2B -177.3(2) .
C12B C13B C18B O2B -0.1(3) .
C14B C13B C18B C17B 1.6(3) .
C12B C13B C18B C17B 178.7(2) .
C6A C1A N1A Cu1A -45.75(17) .
C2A C1A N1A Cu1A -169.54(14) .
N1A Cu1A N1A C1A -169.26(17) 2_656
N2A Cu1A N1A C1A -80.4(5) 2_656
N2A Cu1A N1A C1A 19.48(13) .
C1A C6A N2A Cu1A -39.22(15) .
C5A C6A N2A Cu1A -163.53(13) .
N1A Cu1A N2A C6A -78.3(5) 2_656
N1A Cu1A N2A C6A 11.34(12) .
N2A Cu1A N2A C6A -177.30(15) 2_656
C6B C1B N1B Cu1B -29.05(19) .
C2B C1B N1B Cu1B -151.94(15) .
N2B Cu1B N1B C1B 3.63(13) .
N2B Cu1B N1B C1B 130(3) 2_657
N1B Cu1B N1B C1B -175.06(18) 2_657
C1B C6B N2B Cu1B -44.27(18) .
C5B C6B N2B Cu1B -167.47(14) .
N2B Cu1B N2B C6B -155.86(16) 2_657
N1B Cu1B N2B C6B 22.85(12) .
N1B Cu1B N2B C6B 78(3) 2_657
